data_2228974
loop_
_publ_author_name
'Ramos Silva, Manuela'
'Pereira Silva, Pedro S.'
'Yuste, Consuelo'
'Paix\~ao, Jos\'e A.'

_publ_section_title
;
 Monoclinic polymorph of 2-(pyrimidin-2-ylsulfanyl)acetic acid
;
_journal_coeditor_code BT5454
_journal_issue 2
_journal_name_full 'Acta Crystallographica Section E'
_journal_page_first o340
_journal_paper_doi 10.1107/S1600536811000651
_journal_volume 67
_journal_year 2011
_chemical_formula_iupac 'C6 H6 N2 O2 S'
_chemical_formula_moiety 'C6 H6 N2 O2 S'
_chemical_formula_sum 'C6 H6 N2 O2 S'
_chemical_formula_weight 170.19
_chemical_name_systematic
;
2-(pyrimidin-2-ylsulfanyl)acetic acid
;
_space_group_IT_number 14
_symmetry_cell_setting monoclinic
_symmetry_space_group_name_Hall '-P 2ybc'
_symmetry_space_group_name_H-M 'P 1 21/c 1'
_atom_sites_solution_hydrogens geom
_atom_sites_solution_primary direct
_atom_sites_solution_secondary difmap
_audit_creation_method SHELXL-97
_cell_angle_alpha 90.00
_cell_angle_beta 119.845(2)
_cell_angle_gamma 90.00
_cell_formula_units_Z 4
_cell_length_a 8.2617(3)
_cell_length_b 10.3028(4)
_cell_length_c 9.9289(3)
_cell_measurement_reflns_used 6019
_cell_measurement_temperature 293(2)
_cell_measurement_theta_max 27.24
_cell_measurement_theta_min 2.84
_cell_volume 733.05(5)
_computing_cell_refinement 'SAINT (Bruker, 2003)'
_computing_data_collection 'SMART (Bruker, 2003)'
_computing_data_reduction 'SAINT (Bruker, 2003)'
_computing_molecular_graphics 'ORTEPII (Johnson, 1976)'
_computing_publication_material 'SHELXL97 (Sheldrick, 2008)'
_computing_structure_refinement 'SHELXL97 (Sheldrick, 2008)'
_computing_structure_solution 'SHELXS97 (Sheldrick, 2008)'
_diffrn_ambient_temperature 293(2)
_diffrn_measured_fraction_theta_full 1.000
_diffrn_measured_fraction_theta_max 0.992
_diffrn_measurement_device_type 'Bruker APEX CCD area-detector'
_diffrn_measurement_method '\f and \w'
_diffrn_radiation_monochromator graphite
_diffrn_radiation_source 'fine-focus sealed tube'
_diffrn_radiation_type MoK\a
_diffrn_radiation_wavelength 0.71073
_diffrn_reflns_av_R_equivalents 0.0271
_diffrn_reflns_av_sigmaI/netI 0.0169
_diffrn_reflns_limit_h_max 10
_diffrn_reflns_limit_h_min -10
_diffrn_reflns_limit_k_max 13
_diffrn_reflns_limit_k_min -13
_diffrn_reflns_limit_l_max 12
_diffrn_reflns_limit_l_min -12
_diffrn_reflns_number 14257
_diffrn_reflns_theta_full 25.00
_diffrn_reflns_theta_max 27.59
_diffrn_reflns_theta_min 2.84
_exptl_absorpt_coefficient_mu 0.387
_exptl_absorpt_correction_T_max 0.999
_exptl_absorpt_correction_T_min 0.891
_exptl_absorpt_correction_type multi-scan
_exptl_absorpt_process_details '(SADABS;  Sheldrick, 2000)'
_exptl_crystal_colour yellow
_exptl_crystal_density_diffrn 1.542
_exptl_crystal_density_method 'not measured'
_exptl_crystal_description prism
_exptl_crystal_F_000 352
_exptl_crystal_size_max 0.40
_exptl_crystal_size_mid 0.23
_exptl_crystal_size_min 0.20
_refine_diff_density_max 0.305
_refine_diff_density_min -0.184
_refine_ls_extinction_method none
_refine_ls_goodness_of_fit_ref 1.166
_refine_ls_hydrogen_treatment mixed
_refine_ls_matrix_type full
_refine_ls_number_parameters 100
_refine_ls_number_reflns 1688
_refine_ls_number_restraints 0
_refine_ls_restrained_S_all 1.166
_refine_ls_R_factor_all 0.0610
_refine_ls_R_factor_gt 0.0544
_refine_ls_shift/su_max 0.000
_refine_ls_shift/su_mean 0.000
_refine_ls_structure_factor_coef Fsqd
_refine_ls_weighting_details 'calc w=1/[\s^2^(Fo^2^)+(0.0619P)^2^+0.3572P] where P=(Fo^2^+2Fc^2^)/3'
_refine_ls_weighting_scheme calc
_refine_ls_wR_factor_gt 0.1289
_refine_ls_wR_factor_ref 0.1326
_reflns_number_gt 1532
_reflns_number_total 1688
_reflns_threshold_expression I>2\s(I)
_cod_data_source_file bt5454.cif
_cod_data_source_block I
_cod_original_cell_volume 733.05(4)
_cod_original_sg_symbol_H-M 'P 21/c'
_cod_database_code 2228974
_cod_database_fobs_code 2228974

loop_
_symmetry_equiv_pos_as_xyz
'x, y, z'
'-x, y+1/2, -z+1/2'
'-x, -y, -z'
'x, -y-1/2, z-1/2'

loop_
_atom_site_type_symbol
_atom_site_label
_atom_site_fract_x
_atom_site_fract_y
_atom_site_fract_z
_atom_site_U_iso_or_equiv
_atom_site_adp_type
_atom_site_calc_flag
_atom_site_refinement_flags
_atom_site_occupancy
_atom_site_disorder_assembly
_atom_site_disorder_group
S S1 0.79236(8) 0.78200(6) 0.43768(7) 0.0451(2) Uani d . 1 . .
O O2 0.2618(3) 0.7405(2) 0.1323(3) 0.0642(6) Uani d . 1 . .
H H2 0.2106 0.7051 0.0572 0.096 Uiso d R 1 . .
O O1 0.5054(3) 0.63141(18) 0.1564(2) 0.0544(5) Uani d . 1 . .
C C1 0.4398(3) 0.7107(2) 0.2002(3) 0.0383(5) Uani d . 1 . .
C C2 0.5444(3) 0.7939(2) 0.3434(3) 0.0411(5) Uani d . 1 . .
H H2A 0.5048 0.7701 0.4171 0.049 Uiso calc R 1 . .
H H2B 0.5094 0.8838 0.3146 0.049 Uiso calc R 1 . .
C C3 0.8442(3) 0.8782(2) 0.3184(2) 0.0358(5) Uani d . 1 . .
N N1 0.7074(2) 0.92846(19) 0.1883(2) 0.0407(4) Uani d . 1 . .
C C6 0.7635(4) 1.0039(2) 0.1100(3) 0.0495(6) Uani d . 1 . .
H H6 0.6732 1.0425 0.0185 0.059 Uiso calc R 1 . .
C C5 0.9468(4) 1.0271(3) 0.1575(3) 0.0544(7) Uani d . 1 . .
H H5 0.9820 1.0810 0.1013 0.065 Uiso calc R 1 . .
C C4 1.0766(4) 0.9677(3) 0.2916(3) 0.0536(7) Uani d . 1 . .
H H4 1.2028 0.9803 0.3261 0.064 Uiso calc R 1 . .
N N2 1.0268(3) 0.8926(2) 0.3736(2) 0.0459(5) Uani d . 1 . .

loop_
_atom_site_aniso_label
_atom_site_aniso_U_11
_atom_site_aniso_U_22
_atom_site_aniso_U_33
_atom_site_aniso_U_12
_atom_site_aniso_U_13
_atom_site_aniso_U_23
S1 0.0382(3) 0.0520(4) 0.0360(3) -0.0017(2) 0.0116(2) 0.0089(2)
O2 0.0394(10) 0.0662(13) 0.0664(13) 0.0044(8) 0.0108(9) -0.0106(10)
O1 0.0514(10) 0.0554(11) 0.0595(11) -0.0035(8) 0.0299(9) -0.0133(9)
C1 0.0362(11) 0.0383(12) 0.0411(12) -0.0037(8) 0.0197(9) 0.0045(9)
C2 0.0398(12) 0.0454(13) 0.0418(12) -0.0021(9) 0.0233(10) -0.0007(10)
C3 0.0341(10) 0.0336(11) 0.0360(11) 0.0000(8) 0.0147(9) -0.0030(8)
N1 0.0371(9) 0.0426(11) 0.0396(10) 0.0039(8) 0.0169(8) 0.0058(8)
C6 0.0604(15) 0.0433(14) 0.0478(13) 0.0062(11) 0.0291(12) 0.0072(11)
C5 0.0705(17) 0.0440(14) 0.0667(17) -0.0068(12) 0.0477(15) -0.0022(12)
C4 0.0437(13) 0.0522(15) 0.0729(18) -0.0101(11) 0.0350(13) -0.0138(13)
N2 0.0325(9) 0.0479(12) 0.0511(12) -0.0016(8) 0.0161(9) -0.0032(9)

loop_
_atom_type_symbol
_atom_type_description
_atom_type_scat_dispersion_real
_atom_type_scat_dispersion_imag
_atom_type_scat_source
C C 0.0033 0.0016 'International Tables Vol C Tables 4.2.6.8 and 6.1.1.4'
H H 0.0000 0.0000 'International Tables Vol C Tables 4.2.6.8 and 6.1.1.4'
N N 0.0061 0.0033 'International Tables Vol C Tables 4.2.6.8 and 6.1.1.4'
O O 0.0106 0.0060 'International Tables Vol C Tables 4.2.6.8 and 6.1.1.4'
S S 0.1246 0.1234 'International Tables Vol C Tables 4.2.6.8 and 6.1.1.4'

loop_
_geom_angle_atom_site_label_1
_geom_angle_atom_site_label_2
_geom_angle_atom_site_label_3
_geom_angle_site_symmetry_1
_geom_angle_site_symmetry_3
_geom_angle
_geom_angle_publ_flag
C3 S1 C2 . . 102.08(10) ?
C1 O2 H2 . . 109.4 ?
O1 C1 O2 . . 125.2(2) ?
O1 C1 C2 . . 126.1(2) ?
O2 C1 C2 . . 108.7(2) ?
C1 C2 S1 . . 115.15(16) ?
C1 C2 H2A . . 108.5 ?
S1 C2 H2A . . 108.5 ?
C1 C2 H2B . . 108.5 ?
S1 C2 H2B . . 108.5 ?
H2A C2 H2B . . 107.5 ?
N1 C3 N2 . . 126.8(2) ?
N1 C3 S1 . . 120.15(16) ?
N2 C3 S1 . . 113.08(16) ?
C3 N1 C6 . . 114.8(2) ?
N1 C6 C5 . . 123.2(2) ?
N1 C6 H6 . . 118.4 ?
C5 C6 H6 . . 118.4 ?
C6 C5 C4 . . 117.1(2) ?
C6 C5 H5 . . 121.5 ?
C4 C5 H5 . . 121.5 ?
N2 C4 C5 . . 121.6(2) ?
N2 C4 H4 . . 119.2 ?
C5 C4 H4 . . 119.2 ?
C4 N2 C3 . . 116.5(2) ?

loop_
_geom_bond_atom_site_label_1
_geom_bond_atom_site_label_2
_geom_bond_site_symmetry_2
_geom_bond_distance
_geom_bond_publ_flag
S1 C3 . 1.753(2) ?
S1 C2 . 1.783(2) ?
O2 C1 . 1.313(3) ?
O2 H2 . 0.7449 ?
O1 C1 . 1.177(3) ?
C1 C2 . 1.510(3) ?
C2 H2A . 0.9700 ?
C2 H2B . 0.9700 ?
C3 N1 . 1.327(3) ?
C3 N2 . 1.333(3) ?
N1 C6 . 1.335(3) ?
C6 C5 . 1.365(4) ?
C6 H6 . 0.9300 ?
C5 C4 . 1.370(4) ?
C5 H5 . 0.9300 ?
C4 N2 . 1.328(3) ?
C4 H4 . 0.9300 ?

loop_
_geom_hbond_atom_site_label_D
_geom_hbond_atom_site_label_H
_geom_hbond_atom_site_label_A
_geom_hbond_site_symmetry_A
_geom_hbond_distance_DH
_geom_hbond_distance_HA
_geom_hbond_distance_DA
_geom_hbond_angle_DHA
O2 H2 N2 4_475 0.74 1.97 2.700(3) 166

loop_
_geom_torsion_atom_site_label_1
_geom_torsion_atom_site_label_2
_geom_torsion_atom_site_label_3
_geom_torsion_atom_site_label_4
_geom_torsion_site_symmetry_1
_geom_torsion_site_symmetry_2
_geom_torsion_site_symmetry_3
_geom_torsion_site_symmetry_4
_geom_torsion
_geom_torsion_publ_flag
O1 C1 C2 S1 . . . . 8.2(3) ?
O2 C1 C2 S1 . . . . -172.38(16) ?
C3 S1 C2 C1 . . . . 77.84(18) ?
C2 S1 C3 N1 . . . . -4.9(2) ?
C2 S1 C3 N2 . . . . 174.94(16) ?
N2 C3 N1 C6 . . . . -2.2(3) ?
S1 C3 N1 C6 . . . . 177.60(17) ?
C3 N1 C6 C5 . . . . 0.8(4) ?
N1 C6 C5 C4 . . . . 0.8(4) ?
C6 C5 C4 N2 . . . . -1.2(4) ?
C5 C4 N2 C3 . . . . 0.0(4) ?
N1 C3 N2 C4 . . . . 1.8(4) ?
S1 C3 N2 C4 . . . . -177.99(18) ?

loop_
_cod_related_entry_id
_cod_related_entry_database
_cod_related_entry_code
1 ChemSpider 505045
